data_4066471
loop_
_publ_author_name
'Chmely, Stephen C.'
'Hanusa, Timothy P.'
'Rheingold, Arnold L.'

_publ_section_title
;
 Influence of Ring Methylation in Group 15 Tetramethylcyclopentadienyl
 Complexes, M(C5Me4H)nI3&#x2212;n(M = As, Sb)&#x2020;
;
_journal_issue 21
_journal_name_full Organometallics
_journal_page_first 5551
_journal_paper_doi 10.1021/om100474m
_journal_volume 29
_journal_year 2010
_chemical_formula_sum 'C27 H39 As'
_chemical_formula_weight 438.50
_chemical_name_systematic
; 

 ? 

;
_space_group_IT_number 2
_symmetry_cell_setting triclinic
_symmetry_space_group_name_Hall '-P 1'
_symmetry_space_group_name_H-M 'P -1'
_atom_sites_solution_hydrogens geom
_atom_sites_solution_primary direct
_atom_sites_solution_secondary difmap
_audit_creation_method SHELXL-97
_cell_angle_alpha 90.8240(10)
_cell_angle_beta 106.3050(10)
_cell_angle_gamma 110.2700(10)
_cell_formula_units_Z 2
_cell_length_a 10.5768(9)
_cell_length_b 10.9950(10)
_cell_length_c 11.1954(10)
_cell_measurement_temperature 100(2)
_cell_volume 1163.14(18)
_computing_structure_refinement 'SHELXL-97 (Sheldrick, 1997)'
_computing_structure_solution 'SHELXS-97 (Sheldrick, 1990)'
_diffrn_ambient_temperature 100(2)
_diffrn_measured_fraction_theta_full 0.997
_diffrn_measured_fraction_theta_max 0.997
_diffrn_radiation_monochromator graphite
_diffrn_radiation_source 'fine-focus sealed tube'
_diffrn_radiation_type MoK\a
_diffrn_radiation_wavelength 0.71073
_diffrn_reflns_av_R_equivalents 0.0297
_diffrn_reflns_av_sigmaI/netI 0.0363
_diffrn_reflns_limit_h_max 13
_diffrn_reflns_limit_h_min -13
_diffrn_reflns_limit_k_max 13
_diffrn_reflns_limit_k_min -13
_diffrn_reflns_limit_l_max 13
_diffrn_reflns_limit_l_min -13
_diffrn_reflns_number 12294
_diffrn_reflns_theta_full 26.00
_diffrn_reflns_theta_max 26.00
_diffrn_reflns_theta_min 1.91
_exptl_absorpt_coefficient_mu 1.471
_exptl_absorpt_correction_T_max 0.8914
_exptl_absorpt_correction_T_min 0.7100
_exptl_absorpt_correction_type multi-scan
_exptl_absorpt_process_details 'SADABS, R. Blessing (1995)'
_exptl_crystal_density_diffrn 1.252
_exptl_crystal_density_method 'not measured'
_exptl_crystal_F_000 468
_exptl_crystal_size_max 0.25
_exptl_crystal_size_mid 0.25
_exptl_crystal_size_min 0.08
_refine_diff_density_max 0.615
_refine_diff_density_min -0.532
_refine_diff_density_rms 0.071
_refine_ls_extinction_method none
_refine_ls_goodness_of_fit_ref 1.042
_refine_ls_hydrogen_treatment constr
_refine_ls_matrix_type full
_refine_ls_number_parameters 253
_refine_ls_number_reflns 4549
_refine_ls_number_restraints 0
_refine_ls_restrained_S_all 1.042
_refine_ls_R_factor_all 0.0387
_refine_ls_R_factor_gt 0.0332
_refine_ls_shift/su_max 0.001
_refine_ls_shift/su_mean 0.000
_refine_ls_structure_factor_coef Fsqd
_refine_ls_weighting_details 'calc w=1/[\s^2^(Fo^2^)+(0.0525P)^2^+0.6277P] where P=(Fo^2^+2Fc^2^)/3'
_refine_ls_weighting_scheme calc
_refine_ls_wR_factor_gt 0.0877
_refine_ls_wR_factor_ref 0.0910
_reflns_number_gt 4057
_reflns_number_total 4549
_reflns_threshold_expression >2sigma(I)
_cod_data_source_file om100474m_si_002.cif
_cod_data_source_block vand50
_cod_depositor_comments
;
The following automatic conversions were performed:

'_symmetry_cell_setting' value 'Triclinic' changed to 'triclinic'
according to /home/saulius/struct/CIF-dictionaries/cif_core.dic
dictionary named 'cif_core.dic' version 2.4.1 from 2010-06-29.

Automatic conversion script
Id: cif_fix_values 1715 2011-07-08 13:25:40Z adriana 
;
_cod_original_sg_symbol_H-M P-1
_cod_database_code 4066471

loop_
_symmetry_equiv_pos_as_xyz
'x, y, z'
'-x, -y, -z'

loop_
_atom_site_label
_atom_site_type_symbol
_atom_site_fract_x
_atom_site_fract_y
_atom_site_fract_z
_atom_site_U_iso_or_equiv
_atom_site_adp_type
_atom_site_occupancy
_atom_site_symmetry_multiplicity
_atom_site_calc_flag
_atom_site_refinement_flags
As1 As 0.37019(2) 0.28109(2) 0.07434(2) 0.01607(9) Uani 1 1 d .
C1 C 0.4811(2) 0.1591(2) 0.0973(2) 0.0198(5) Uani 1 1 d .
H1A H 0.4556 0.1022 0.0172 0.024 Uiso 1 1 calc R
C2 C 0.6323(3) 0.2517(2) 0.1326(2) 0.0212(5) Uani 1 1 d .
C3 C 0.6994(3) 0.2353(2) 0.2492(2) 0.0221(5) Uani 1 1 d .
C4 C 0.6019(3) 0.1272(2) 0.2927(2) 0.0217(5) Uani 1 1 d .
C5 C 0.4747(3) 0.0796(2) 0.2037(2) 0.0217(5) Uani 1 1 d .
C6 C 0.6910(3) 0.3421(3) 0.0461(3) 0.0284(6) Uani 1 1 d .
H6A H 0.7911 0.3937 0.0878 0.043 Uiso 1 1 calc R
H6B H 0.6386 0.4008 0.0243 0.043 Uiso 1 1 calc R
H6C H 0.6817 0.2908 -0.0304 0.043 Uiso 1 1 calc R
C7 C 0.8497(3) 0.3092(3) 0.3258(3) 0.0283(6) Uani 1 1 d .
H7A H 0.8951 0.3768 0.2792 0.043 Uiso 1 1 calc R
H7B H 0.9007 0.2489 0.3434 0.043 Uiso 1 1 calc R
H7C H 0.8516 0.3501 0.4050 0.043 Uiso 1 1 calc R
C8 C 0.6480(3) 0.0789(3) 0.4166(2) 0.0297(6) Uani 1 1 d .
H8A H 0.5679 0.0067 0.4279 0.045 Uiso 1 1 calc R
H8B H 0.6810 0.1503 0.4846 0.045 Uiso 1 1 calc R
H8C H 0.7250 0.0483 0.4180 0.045 Uiso 1 1 calc R
C9 C 0.3476(3) -0.0357(2) 0.2051(3) 0.0272(6) Uani 1 1 d .
H9A H 0.3679 -0.0716 0.2849 0.041 Uiso 1 1 calc R
H9B H 0.3251 -0.1028 0.1358 0.041 Uiso 1 1 calc R
H9C H 0.2669 -0.0083 0.1956 0.041 Uiso 1 1 calc R
C10 C 0.4247(2) 0.3462(2) 0.2590(2) 0.0172(5) Uani 1 1 d .
H10A H 0.4994 0.3134 0.3060 0.021 Uiso 1 1 calc R
C11 C 0.4899(2) 0.4932(2) 0.2727(2) 0.0187(5) Uani 1 1 d .
C12 C 0.4230(3) 0.5433(2) 0.3350(2) 0.0206(5) Uani 1 1 d .
C13 C 0.3168(2) 0.4357(2) 0.3704(2) 0.0192(5) Uani 1 1 d .
C14 C 0.3163(2) 0.3201(2) 0.3273(2) 0.0188(5) Uani 1 1 d .
C15 C 0.6109(3) 0.5643(3) 0.2259(2) 0.0260(6) Uani 1 1 d .
H15A H 0.6364 0.6587 0.2443 0.039 Uiso 1 1 calc R
H15B H 0.5836 0.5407 0.1350 0.039 Uiso 1 1 calc R
H15C H 0.6922 0.5404 0.2674 0.039 Uiso 1 1 calc R
C16 C 0.4484(3) 0.6841(3) 0.3675(3) 0.0278(6) Uani 1 1 d .
H16A H 0.5232 0.7392 0.3350 0.042 Uiso 1 1 calc R
H16B H 0.4775 0.7049 0.4588 0.042 Uiso 1 1 calc R
H16C H 0.3612 0.7005 0.3298 0.042 Uiso 1 1 calc R
C17 C 0.2291(3) 0.4608(3) 0.4450(2) 0.0269(6) Uani 1 1 d .
H17A H 0.1652 0.3774 0.4593 0.040 Uiso 1 1 calc R
H17B H 0.1736 0.5098 0.3988 0.040 Uiso 1 1 calc R
H17C H 0.2913 0.5117 0.5258 0.040 Uiso 1 1 calc R
C18 C 0.2332(3) 0.1868(2) 0.3504(2) 0.0251(6) Uani 1 1 d .
H18A H 0.1687 0.1933 0.3961 0.038 Uiso 1 1 calc R
H18B H 0.2981 0.1479 0.4003 0.038 Uiso 1 1 calc R
H18C H 0.1784 0.1318 0.2700 0.038 Uiso 1 1 calc R
C19 C 0.1631(2) 0.1635(2) 0.0138(2) 0.0177(5) Uani 1 1 d .
H19A H 0.1308 0.1056 0.0759 0.021 Uiso 1 1 calc R
C20 C 0.0897(2) 0.2594(2) -0.0209(2) 0.0191(5) Uani 1 1 d .
C21 C 0.0449(2) 0.2513(2) -0.1472(2) 0.0198(5) Uani 1 1 d .
C22 C 0.0770(2) 0.1482(2) -0.2027(2) 0.0196(5) Uani 1 1 d .
C23 C 0.1411(2) 0.0919(2) -0.1099(2) 0.0187(5) Uani 1 1 d .
C24 C 0.0808(3) 0.3523(2) 0.0722(2) 0.0231(5) Uani 1 1 d .
H24A H 0.0299 0.4059 0.0279 0.035 Uiso 1 1 calc R
H24B H 0.1764 0.4090 0.1222 0.035 Uiso 1 1 calc R
H24C H 0.0301 0.3030 0.1276 0.035 Uiso 1 1 calc R
C25 C -0.0285(3) 0.3308(3) -0.2264(2) 0.0269(6) Uani 1 1 d .
H25A H -0.0404 0.3939 -0.1719 0.040 Uiso 1 1 calc R
H25B H -0.1215 0.2728 -0.2804 0.040 Uiso 1 1 calc R
H25C H 0.0286 0.3776 -0.2785 0.040 Uiso 1 1 calc R
C26 C 0.0427(3) 0.1150(3) -0.3408(2) 0.0267(6) Uani 1 1 d .
H26A H 0.0735 0.0435 -0.3564 0.040 Uiso 1 1 calc R
H26B H 0.0918 0.1918 -0.3761 0.040 Uiso 1 1 calc R
H26C H -0.0597 0.0879 -0.3803 0.040 Uiso 1 1 calc R
C27 C 0.1791(3) -0.0250(2) -0.1268(2) 0.0261(6) Uani 1 1 d .
H27A H 0.1555 -0.0524 -0.2165 0.039 Uiso 1 1 calc R
H27B H 0.1259 -0.0965 -0.0883 0.039 Uiso 1 1 calc R
H27C H 0.2808 -0.0026 -0.0867 0.039 Uiso 1 1 calc R

loop_
_atom_site_aniso_label
_atom_site_aniso_U_11
_atom_site_aniso_U_22
_atom_site_aniso_U_33
_atom_site_aniso_U_23
_atom_site_aniso_U_13
_atom_site_aniso_U_12
As1 0.01683(14) 0.01733(14) 0.01394(14) 0.00381(9) 0.00419(9) 0.00643(10)
C1 0.0194(12) 0.0213(12) 0.0187(12) 0.0004(10) 0.0036(10) 0.0093(10)
C2 0.0194(12) 0.0223(13) 0.0254(13) 0.0018(10) 0.0088(10) 0.0102(10)
C3 0.0209(12) 0.0223(13) 0.0250(13) -0.0022(10) 0.0057(10) 0.0113(10)
C4 0.0226(13) 0.0217(13) 0.0237(13) 0.0020(10) 0.0057(10) 0.0126(10)
C5 0.0224(13) 0.0206(12) 0.0236(13) 0.0036(10) 0.0049(10) 0.0112(10)
C6 0.0229(13) 0.0338(15) 0.0294(14) 0.0038(12) 0.0125(11) 0.0079(11)
C7 0.0219(13) 0.0312(15) 0.0296(14) -0.0046(11) 0.0036(11) 0.0108(11)
C8 0.0308(14) 0.0324(15) 0.0253(14) 0.0042(11) 0.0014(11) 0.0162(12)
C9 0.0288(14) 0.0191(13) 0.0309(14) 0.0072(11) 0.0041(11) 0.0091(11)
C10 0.0183(12) 0.0163(12) 0.0159(11) 0.0030(9) 0.0042(9) 0.0058(9)
C11 0.0200(12) 0.0178(12) 0.0136(11) 0.0024(9) 0.0010(9) 0.0046(10)
C12 0.0233(12) 0.0211(12) 0.0132(11) 0.0026(9) -0.0014(9) 0.0088(10)
C13 0.0176(12) 0.0254(13) 0.0128(11) 0.0018(9) 0.0006(9) 0.0089(10)
C14 0.0185(12) 0.0233(13) 0.0126(11) 0.0050(9) 0.0032(9) 0.0064(10)
C15 0.0264(14) 0.0226(13) 0.0226(13) 0.0041(10) 0.0076(11) 0.0013(11)
C16 0.0341(15) 0.0223(13) 0.0257(14) 0.0010(11) 0.0036(11) 0.0131(11)
C17 0.0250(13) 0.0374(15) 0.0198(13) 0.0002(11) 0.0058(10) 0.0140(12)
C18 0.0259(13) 0.0259(14) 0.0178(12) 0.0048(10) 0.0071(10) 0.0024(11)
C19 0.0177(12) 0.0177(12) 0.0167(12) 0.0034(9) 0.0043(9) 0.0060(9)
C20 0.0143(11) 0.0193(12) 0.0228(12) 0.0039(10) 0.0051(9) 0.0055(9)
C21 0.0141(11) 0.0201(12) 0.0210(12) 0.0044(10) 0.0017(9) 0.0041(9)
C22 0.0156(12) 0.0203(12) 0.0168(12) 0.0014(9) 0.0026(9) 0.0010(9)
C23 0.0141(11) 0.0182(12) 0.0199(12) 0.0003(9) 0.0040(9) 0.0021(9)
C24 0.0230(13) 0.0271(13) 0.0222(13) 0.0040(10) 0.0052(10) 0.0140(11)
C25 0.0255(13) 0.0263(14) 0.0245(13) 0.0057(11) -0.0002(11) 0.0105(11)
C26 0.0272(14) 0.0270(14) 0.0184(13) 0.0008(10) 0.0031(10) 0.0039(11)
C27 0.0248(13) 0.0229(13) 0.0265(14) -0.0046(11) 0.0013(11) 0.0095(11)

loop_
_atom_type_symbol
_atom_type_description
_atom_type_scat_dispersion_real
_atom_type_scat_dispersion_imag
_atom_type_scat_source
C C 0.0033 0.0016 'International Tables Vol C Tables 4.2.6.8 and 6.1.1.4'
H H 0.0000 0.0000 'International Tables Vol C Tables 4.2.6.8 and 6.1.1.4'
As As 0.0499 2.0058 'International Tables Vol C Tables 4.2.6.8 and 6.1.1.4'

loop_
_geom_angle_atom_site_label_1
_geom_angle_atom_site_label_2
_geom_angle_atom_site_label_3
_geom_angle
C19 As1 C10 109.32(9)
C19 As1 C1 105.81(9)
C10 As1 C1 96.39(9)
C5 C1 C2 104.43(19)
C5 C1 As1 116.54(16)
C2 C1 As1 103.21(15)
C4 C5 C1 108.2(2)
C4 C5 C9 127.6(2)
C1 C5 C9 124.1(2)
C5 C4 C3 109.6(2)
C5 C4 C8 128.2(2)
C3 C4 C8 122.1(2)
C2 C3 C4 109.1(2)
C2 C3 C7 127.8(2)
C4 C3 C7 123.1(2)
C3 C2 C6 128.7(2)
C3 C2 C1 108.3(2)
C6 C2 C1 123.0(2)
C14 C10 C11 103.91(19)
C14 C10 As1 121.64(16)
C11 C10 As1 107.16(15)
C13 C14 C18 127.5(2)
C13 C14 C10 108.6(2)
C18 C14 C10 123.8(2)
C14 C13 C12 109.7(2)
C14 C13 C17 128.7(2)
C12 C13 C17 121.6(2)
C11 C12 C13 109.2(2)
C11 C12 C16 128.0(2)
C13 C12 C16 122.9(2)
C12 C11 C15 128.4(2)
C12 C11 C10 108.6(2)
C15 C11 C10 122.9(2)
C23 C19 C20 103.99(19)
C23 C19 As1 105.93(15)
C20 C19 As1 102.64(15)
C21 C20 C24 127.7(2)
C21 C20 C19 108.2(2)
C24 C20 C19 124.0(2)
C20 C21 C22 109.8(2)
C20 C21 C25 128.2(2)
C22 C21 C25 122.0(2)
C23 C22 C21 109.3(2)
C23 C22 C26 127.3(2)
C21 C22 C26 123.5(2)
C22 C23 C27 126.1(2)
C22 C23 C19 108.5(2)
C27 C23 C19 125.4(2)

loop_
_geom_bond_atom_site_label_1
_geom_bond_atom_site_label_2
_geom_bond_distance
As1 C19 2.027(2)
As1 C10 2.031(2)
As1 C1 2.042(2)
C1 C5 1.491(3)
C1 C2 1.501(3)
C5 C4 1.349(3)
C5 C9 1.499(3)
C4 C3 1.471(3)
C4 C8 1.505(3)
C3 C2 1.347(4)
C3 C7 1.497(3)
C2 C6 1.500(3)
C10 C14 1.500(3)
C10 C11 1.507(3)
C14 C13 1.351(3)
C14 C18 1.495(3)
C13 C12 1.470(3)
C13 C17 1.496(3)
C12 C11 1.352(3)
C12 C16 1.497(3)
C11 C15 1.489(3)
C19 C23 1.501(3)
C19 C20 1.509(3)
C20 C21 1.350(3)
C20 C24 1.494(3)
C21 C22 1.466(3)
C21 C25 1.503(3)
C22 C23 1.356(3)
C22 C26 1.493(3)
C23 C27 1.498(3)

loop_
_geom_torsion_atom_site_label_1
_geom_torsion_atom_site_label_2
_geom_torsion_atom_site_label_3
_geom_torsion_atom_site_label_4
_geom_torsion
C19 As1 C1 C5 -70.23(19)
C10 As1 C1 C5 41.96(19)
C19 As1 C1 C2 175.98(15)
C10 As1 C1 C2 -71.83(16)
C2 C1 C5 C4 4.4(3)
As1 C1 C5 C4 -108.7(2)
C2 C1 C5 C9 -173.6(2)
As1 C1 C5 C9 73.3(3)
C1 C5 C4 C3 -2.1(3)
C9 C5 C4 C3 175.7(2)
C1 C5 C4 C8 -179.2(2)
C9 C5 C4 C8 -1.4(4)
C5 C4 C3 C2 -1.3(3)
C8 C4 C3 C2 176.1(2)
C5 C4 C3 C7 -179.8(2)
C8 C4 C3 C7 -2.5(4)
C4 C3 C2 C6 -174.7(2)
C7 C3 C2 C6 3.7(4)
C4 C3 C2 C1 4.1(3)
C7 C3 C2 C1 -177.5(2)
C5 C1 C2 C3 -5.2(3)
As1 C1 C2 C3 117.14(19)
C5 C1 C2 C6 173.7(2)
As1 C1 C2 C6 -64.0(3)
C19 As1 C10 C14 -7.2(2)
C1 As1 C10 C14 -116.41(19)
C19 As1 C10 C11 -126.22(15)
C1 As1 C10 C11 124.52(16)
C11 C10 C14 C13 1.6(2)
As1 C10 C14 C13 -119.00(19)
C11 C10 C14 C18 -173.7(2)
As1 C10 C14 C18 65.6(3)
C18 C14 C13 C12 174.9(2)
C10 C14 C13 C12 -0.2(3)
C18 C14 C13 C17 -4.1(4)
C10 C14 C13 C17 -179.2(2)
C14 C13 C12 C11 -1.5(3)
C17 C13 C12 C11 177.6(2)
C14 C13 C12 C16 179.2(2)
C17 C13 C12 C16 -1.7(3)
C13 C12 C11 C15 -175.9(2)
C16 C12 C11 C15 3.4(4)
C13 C12 C11 C10 2.5(3)
C16 C12 C11 C10 -178.3(2)
C14 C10 C11 C12 -2.6(2)
As1 C10 C11 C12 127.40(17)
C14 C10 C11 C15 175.9(2)
As1 C10 C11 C15 -54.1(3)
C10 As1 C19 C23 -165.16(15)
C1 As1 C19 C23 -62.34(17)
C10 As1 C19 C20 86.07(16)
C1 As1 C19 C20 -171.10(14)
C23 C19 C20 C21 -5.2(2)
As1 C19 C20 C21 105.01(18)
C23 C19 C20 C24 179.0(2)
As1 C19 C20 C24 -70.8(2)
C24 C20 C21 C22 178.8(2)
C19 C20 C21 C22 3.2(3)
C24 C20 C21 C25 -1.8(4)
C19 C20 C21 C25 -177.3(2)
C20 C21 C22 C23 0.4(3)
C25 C21 C22 C23 -179.1(2)
C20 C21 C22 C26 -179.3(2)
C25 C21 C22 C26 1.2(4)
C21 C22 C23 C27 174.1(2)
C26 C22 C23 C27 -6.2(4)
C21 C22 C23 C19 -3.8(3)
C26 C22 C23 C19 175.9(2)
C20 C19 C23 C22 5.5(2)
As1 C19 C23 C22 -102.32(18)
C20 C19 C23 C27 -172.4(2)
As1 C19 C23 C27 79.8(2)
